data_7151139
loop_
_publ_author_name
'Boyd, Derek R.'
'Sharma, Narain D.'
'Loke, Pui L.'
'Malone, John F.'
'McRoberts, W. Colin'
'Hamilton, John T. G.'

_publ_section_title
;
 Synthesis, structure and stereochemistry of quinoline alkaloids from
 Choisya ternata.
;
_journal_issue 18
_journal_name_full 'Organic &amp; biomolecular chemistry'
_journal_page_first 2983
_journal_page_last 2991
_journal_paper_doi 10.1039/b707576f
_journal_volume 5
_journal_year 2007
_chemical_formula_moiety 'C19 H21 N O6'
_chemical_formula_sum 'C19 H21 N O6'
_chemical_formula_weight 359.37
_chemical_name_systematic
;
?
;
_space_group_IT_number 60
_symmetry_cell_setting orthorhombic
_symmetry_space_group_name_Hall '-P 2n 2ab'
_symmetry_space_group_name_H-M 'P b c n'
_atom_sites_solution_hydrogens difmap
_atom_sites_solution_primary direct
_atom_sites_solution_secondary difmap
_audit_creation_method SHELXL-97
_cell_angle_alpha 90.00
_cell_angle_beta 90.00
_cell_angle_gamma 90.00
_cell_formula_units_Z 8
_cell_length_a 14.913(3)
_cell_length_b 15.950(3)
_cell_length_c 14.250(3)
_cell_measurement_temperature 153(2)
_cell_volume 3389.5(12)
_computing_cell_refinement 'Bruker SMART'
_computing_data_collection 'Bruker SMART'
_computing_data_reduction 'Bruker SAINT'
_computing_molecular_graphics 'Bruker SHELXTL'
_computing_publication_material 'SHELXL-97 (Sheldrick, 1997)'
_computing_structure_refinement 'SHELXL-97 (Sheldrick, 1997)'
_computing_structure_solution 'SHELXS-97 (Sheldrick, 1990)'
_diffrn_ambient_temperature 153(2)
_diffrn_measured_fraction_theta_full 1.000
_diffrn_measured_fraction_theta_max 1.000
_diffrn_measurement_device_type 'Bruker SMART CCD diffractometer'
_diffrn_measurement_method 'phi and omega scans'
_diffrn_radiation_monochromator graphite
_diffrn_radiation_source 'fine-focus sealed tube'
_diffrn_radiation_type MoK\a
_diffrn_radiation_wavelength 0.71073
_diffrn_reflns_av_R_equivalents 0.2188
_diffrn_reflns_av_sigmaI/netI 0.1351
_diffrn_reflns_limit_h_max 12
_diffrn_reflns_limit_h_min -16
_diffrn_reflns_limit_k_max 17
_diffrn_reflns_limit_k_min -17
_diffrn_reflns_limit_l_max 15
_diffrn_reflns_limit_l_min -15
_diffrn_reflns_number 15259
_diffrn_reflns_theta_full 22.49
_diffrn_reflns_theta_max 22.49
_diffrn_reflns_theta_min 1.87
_exptl_absorpt_coefficient_mu 0.105
_exptl_absorpt_correction_T_max 0.9937
_exptl_absorpt_correction_T_min 0.9833
_exptl_absorpt_correction_type empirical
_exptl_absorpt_process_details 'Bruker SADABS'
_exptl_crystal_colour colourless
_exptl_crystal_density_diffrn 1.408
_exptl_crystal_density_method 'not measured'
_exptl_crystal_description rods
_exptl_crystal_F_000 1520
_exptl_crystal_size_max 0.16
_exptl_crystal_size_mid 0.06
_exptl_crystal_size_min 0.06
_refine_diff_density_max 0.287
_refine_diff_density_min -0.410
_refine_diff_density_rms 0.078
_refine_ls_extinction_method none
_refine_ls_goodness_of_fit_ref 0.961
_refine_ls_hydrogen_treatment constr
_refine_ls_matrix_type full
_refine_ls_number_parameters 239
_refine_ls_number_reflns 2217
_refine_ls_number_restraints 0
_refine_ls_restrained_S_all 0.961
_refine_ls_R_factor_all 0.1800
_refine_ls_R_factor_gt 0.0701
_refine_ls_shift/su_max 0.000
_refine_ls_shift/su_mean 0.000
_refine_ls_structure_factor_coef Fsqd
_refine_ls_weighting_details 'calc w=1/[\s^2^(Fo^2^)+(0.1010P)^2^+0.0000P] where P=(Fo^2^+2Fc^2^)/3'
_refine_ls_weighting_scheme calc
_refine_ls_wR_factor_gt 0.1614
_refine_ls_wR_factor_ref 0.2289
_reflns_number_gt 947
_reflns_number_total 2217
_reflns_threshold_expression >2sigma(I)
_cod_data_source_file b707576f.txt
_cod_data_source_block 9
_cod_original_cell_volume 3389.5(11)
_cod_original_sg_symbol_H-M Pbcn
_cod_database_code 7151139

loop_
_symmetry_equiv_pos_as_xyz
'x, y, z'
'-x+1/2, -y+1/2, z+1/2'
'-x, y, -z+1/2'
'x+1/2, -y+1/2, -z'
'-x, -y, -z'
'x-1/2, y-1/2, -z-1/2'
'x, -y, z-1/2'
'-x-1/2, y-1/2, z'

loop_
_atom_site_label
_atom_site_type_symbol
_atom_site_fract_x
_atom_site_fract_y
_atom_site_fract_z
_atom_site_U_iso_or_equiv
_atom_site_adp_type
_atom_site_occupancy
_atom_site_symmetry_multiplicity
_atom_site_calc_flag
_atom_site_refinement_flags
_atom_site_disorder_assembly
_atom_site_disorder_group
O1 O 1.1795(3) 0.5098(3) 0.6515(3) 0.0420(14) Uani 1 1 d . . .
C2 C 1.1391(6) 0.5873(5) 0.6444(5) 0.046(2) Uani 1 1 d . . .
H2 H 1.1704 0.6390 0.6498 0.055 Uiso 1 1 calc R . .
C3 C 1.0512(5) 0.5817(5) 0.6293(5) 0.040(2) Uani 1 1 d . . .
H3 H 1.0107 0.6272 0.6218 0.049 Uiso 1 1 calc R . .
C3A C 1.0285(5) 0.4933(4) 0.6262(5) 0.0343(18) Uani 1 1 d . . .
C4 C 0.9561(5) 0.4416(4) 0.6135(5) 0.0353(19) Uani 1 1 d . . .
O4 O 0.8704(3) 0.4698(3) 0.5996(3) 0.0460(14) Uani 1 1 d . . .
C4' C 0.8521(5) 0.5579(4) 0.6080(6) 0.050(2) Uani 1 1 d . . .
H4'1 H 0.8790 0.5793 0.6660 0.076 Uiso 1 1 calc R . .
H4'2 H 0.7871 0.5668 0.6097 0.076 Uiso 1 1 calc R . .
H4'3 H 0.8776 0.5876 0.5540 0.076 Uiso 1 1 calc R . .
C4A C 0.9666(5) 0.3518(4) 0.6141(5) 0.0328(18) Uani 1 1 d . . .
C5 C 0.8980(5) 0.2912(4) 0.5970(5) 0.0331(18) Uani 1 1 d . . .
C51 C 0.8008(5) 0.3118(4) 0.5758(5) 0.0368(19) Uani 1 1 d . . .
H51A H 0.7733 0.2634 0.5433 0.044 Uiso 1 1 calc R . .
H51B H 0.7991 0.3601 0.5322 0.044 Uiso 1 1 calc R . .
C52 C 0.7443(5) 0.3329(4) 0.6619(5) 0.040(2) Uani 1 1 d . . .
H52 H 0.7707 0.3828 0.6942 0.048 Uiso 1 1 calc R . .
O52 O 0.7513(3) 0.2611(3) 0.7229(3) 0.0457(14) Uani 1 1 d . . .
O52' O 0.7130(3) 0.2853(3) 0.8136(3) 0.0492(15) Uani 1 1 d . . .
H52' H 0.7419 0.3261 0.8356 0.074 Uiso 1 1 calc R . .
C53 C 0.6471(5) 0.3505(4) 0.6396(5) 0.042(2) Uani 1 1 d . . .
C54 C 0.6196(6) 0.4280(5) 0.6325(6) 0.070(3) Uani 1 1 d . . .
H54A H 0.5587 0.4395 0.6178 0.084 Uiso 1 1 calc R . .
H54B H 0.6605 0.4729 0.6419 0.084 Uiso 1 1 calc R . .
C55 C 0.5867(6) 0.2777(5) 0.6257(6) 0.063(3) Uani 1 1 d . . .
H55A H 0.5261 0.2978 0.6114 0.095 Uiso 1 1 calc R . .
H55B H 0.5853 0.2438 0.6830 0.095 Uiso 1 1 calc R . .
H55C H 0.6088 0.2435 0.5734 0.095 Uiso 1 1 calc R . .
C6 C 0.9189(5) 0.2085(4) 0.6009(5) 0.037(2) Uani 1 1 d . . .
O6 O 0.8535(3) 0.1471(3) 0.5841(3) 0.0400(13) Uani 1 1 d . . .
C6' C 0.8659(6) 0.1072(5) 0.4938(5) 0.054(2) Uani 1 1 d . . .
H6'1 H 0.8609 0.1492 0.4440 0.082 Uiso 1 1 calc R . .
H6'2 H 0.8199 0.0640 0.4850 0.082 Uiso 1 1 calc R . .
H6'3 H 0.9254 0.0812 0.4914 0.082 Uiso 1 1 calc R . .
C7 C 1.0062(5) 0.1796(4) 0.6237(5) 0.0354(19) Uani 1 1 d . . .
O7 O 1.0155(3) 0.0948(3) 0.6325(3) 0.0438(14) Uani 1 1 d . . .
C7' C 1.1015(5) 0.0642(4) 0.6617(5) 0.047(2) Uani 1 1 d . . .
H7'1 H 1.1467 0.0796 0.6149 0.071 Uiso 1 1 calc R . .
H7'2 H 1.0992 0.0030 0.6677 0.071 Uiso 1 1 calc R . .
H7'3 H 1.1173 0.0890 0.7224 0.071 Uiso 1 1 calc R . .
C8 C 1.0737(5) 0.2350(4) 0.6377(5) 0.039(2) Uani 1 1 d . . .
H8 H 1.1324 0.2158 0.6521 0.046 Uiso 1 1 calc R . .
C8A C 1.0553(5) 0.3228(4) 0.6306(5) 0.0342(19) Uani 1 1 d . . .
N9 N 1.1290(4) 0.3730(4) 0.6428(4) 0.0362(16) Uani 1 1 d . . .
C9A C 1.1114(5) 0.4521(4) 0.6402(5) 0.0329(18) Uani 1 1 d . . .

loop_
_atom_site_aniso_label
_atom_site_aniso_U_11
_atom_site_aniso_U_22
_atom_site_aniso_U_33
_atom_site_aniso_U_23
_atom_site_aniso_U_13
_atom_site_aniso_U_12
O1 0.034(3) 0.040(3) 0.052(3) 0.000(3) 0.001(3) -0.006(3)
C2 0.054(6) 0.043(5) 0.042(5) -0.006(4) 0.004(4) -0.005(5)
C3 0.035(5) 0.047(5) 0.038(5) 0.001(4) 0.001(4) 0.005(4)
C3A 0.036(5) 0.035(4) 0.032(4) 0.003(3) 0.005(4) -0.001(4)
C4 0.023(5) 0.046(5) 0.037(5) 0.000(4) 0.002(4) 0.004(4)
O4 0.036(4) 0.044(3) 0.058(4) 0.002(3) -0.003(3) 0.003(3)
C4' 0.047(6) 0.031(4) 0.073(6) 0.000(4) 0.001(5) 0.013(4)
C4A 0.028(5) 0.028(4) 0.042(5) -0.001(3) -0.002(4) 0.003(4)
C5 0.028(5) 0.036(5) 0.034(4) 0.002(3) 0.003(4) 0.000(4)
C51 0.029(5) 0.039(4) 0.043(5) -0.002(3) -0.001(4) 0.002(4)
C52 0.036(5) 0.031(4) 0.052(5) 0.006(4) -0.010(4) 0.004(4)
O52 0.041(3) 0.048(3) 0.047(3) 0.000(3) 0.007(3) 0.005(3)
O52' 0.047(4) 0.055(3) 0.045(3) -0.006(3) 0.012(3) 0.002(3)
C53 0.034(5) 0.042(5) 0.051(5) -0.004(4) 0.003(4) 0.007(4)
C54 0.039(6) 0.055(6) 0.117(8) 0.009(6) 0.000(5) 0.008(5)
C55 0.046(6) 0.056(6) 0.087(7) 0.000(5) -0.018(5) 0.000(5)
C6 0.037(5) 0.043(5) 0.031(4) 0.000(4) 0.001(4) -0.002(4)
O6 0.037(3) 0.036(3) 0.047(3) -0.003(2) 0.000(3) -0.009(3)
C6' 0.053(6) 0.064(5) 0.046(5) -0.016(4) -0.007(4) -0.002(5)
C7 0.036(6) 0.030(4) 0.040(5) -0.003(4) 0.003(4) 0.001(4)
O7 0.038(4) 0.032(3) 0.061(4) 0.000(3) -0.005(3) -0.003(3)
C7' 0.040(6) 0.033(4) 0.068(6) -0.004(4) -0.011(4) 0.006(4)
C8 0.030(5) 0.043(5) 0.042(5) 0.000(4) -0.002(4) 0.000(4)
C8A 0.034(5) 0.036(5) 0.033(4) 0.003(4) -0.002(4) 0.000(4)
N9 0.029(4) 0.037(4) 0.043(4) 0.002(3) -0.003(3) -0.007(3)
C9A 0.030(5) 0.034(4) 0.034(5) 0.000(3) -0.008(4) -0.006(4)

loop_
_atom_type_symbol
_atom_type_description
_atom_type_scat_dispersion_real
_atom_type_scat_dispersion_imag
_atom_type_scat_source
C C 0.0033 0.0016 'International Tables Vol C Tables 4.2.6.8 and 6.1.1.4'
H H 0.0000 0.0000 'International Tables Vol C Tables 4.2.6.8 and 6.1.1.4'
N N 0.0061 0.0033 'International Tables Vol C Tables 4.2.6.8 and 6.1.1.4'
O O 0.0106 0.0060 'International Tables Vol C Tables 4.2.6.8 and 6.1.1.4'

loop_
_geom_angle_atom_site_label_1
_geom_angle_atom_site_label_2
_geom_angle_atom_site_label_3
_geom_angle
_geom_angle_site_symmetry_1
_geom_angle_site_symmetry_3
_geom_angle_publ_flag
C2 O1 C9A 105.5(6) . . ?
C3 C2 O1 112.5(7) . . ?
C2 C3 C3A 107.5(7) . . ?
C4 C3A C9A 115.3(6) . . ?
C4 C3A C3 140.6(7) . . ?
C9A C3A C3 104.0(6) . . ?
O4 C4 C3A 123.8(6) . . ?
O4 C4 C4A 115.4(6) . . ?
C3A C4 C4A 120.8(7) . . ?
C4 O4 C4' 119.2(6) . . ?
C8A C4A C5 118.4(6) . . ?
C8A C4A C4 115.2(6) . . ?
C5 C4A C4 126.4(7) . . ?
C6 C5 C4A 119.1(7) . . ?
C6 C5 C51 116.1(7) . . ?
C4A C5 C51 124.9(6) . . ?
C5 C51 C52 114.6(6) . . ?
O52 C52 C53 110.1(6) . . ?
O52 C52 C51 105.6(5) . . ?
C53 C52 C51 113.7(6) . . ?
C52 O52 O52' 107.1(5) . . ?
C54 C53 C55 122.6(8) . . ?
C54 C53 C52 119.6(7) . . ?
C55 C53 C52 117.8(6) . . ?
C5 C6 O6 120.8(7) . . ?
C5 C6 C7 122.4(7) . . ?
O6 C6 C7 116.8(6) . . ?
C6 O6 C6' 111.7(5) . . ?
C8 C7 O7 123.8(7) . . ?
C8 C7 C6 120.4(6) . . ?
O7 C7 C6 115.8(6) . . ?
C7 O7 C7' 117.0(6) . . ?
C7 C8 C8A 119.0(7) . . ?
N9 C8A C4A 125.2(6) . . ?
N9 C8A C8 114.2(7) . . ?
C4A C8A C8 120.6(7) . . ?
C9A N9 C8A 113.8(6) . . ?
N9 C9A O1 119.9(7) . . ?
N9 C9A C3A 129.6(7) . . ?
O1 C9A C3A 110.5(6) . . ?

loop_
_geom_bond_atom_site_label_1
_geom_bond_atom_site_label_2
_geom_bond_distance
_geom_bond_site_symmetry_2
_geom_bond_publ_flag
O1 C2 1.379(8) . ?
O1 C9A 1.381(8) . ?
C2 C3 1.332(9) . ?
C3 C3A 1.451(9) . ?
C3A C4 1.370(9) . ?
C3A C9A 1.414(9) . ?
C4 O4 1.368(8) . ?
C4 C4A 1.441(9) . ?
O4 C4' 1.437(7) . ?
C4A C8A 1.421(9) . ?
C4A C5 1.428(9) . ?
C5 C6 1.357(9) . ?
C5 C51 1.516(9) . ?
C51 C52 1.526(9) . ?
C52 O52 1.442(7) . ?
C52 C53 1.510(10) . ?
O52 O52' 1.465(6) . ?
C53 C54 1.307(10) . ?
C53 C55 1.482(10) . ?
C6 O6 1.403(8) . ?
C6 C7 1.418(10) . ?
O6 C6' 1.447(8) . ?
C7 C8 1.354(9) . ?
C7 O7 1.366(7) . ?
O7 C7' 1.435(8) . ?
C8 C8A 1.431(9) . ?
C8A N9 1.372(8) . ?
N9 C9A 1.290(8) . ?

loop_
_geom_torsion_atom_site_label_1
_geom_torsion_atom_site_label_2
_geom_torsion_atom_site_label_3
_geom_torsion_atom_site_label_4
_geom_torsion
_geom_torsion_site_symmetry_1
_geom_torsion_site_symmetry_2
_geom_torsion_site_symmetry_3
_geom_torsion_site_symmetry_4
_geom_torsion_publ_flag
C9A O1 C2 C3 -0.3(8) . . . . ?
O1 C2 C3 C3A 0.4(8) . . . . ?
C2 C3 C3A C4 -179.4(9) . . . . ?
C2 C3 C3A C9A -0.4(8) . . . . ?
C9A C3A C4 O4 179.5(6) . . . . ?
C3 C3A C4 O4 -1.6(14) . . . . ?
C9A C3A C4 C4A -0.5(10) . . . . ?
C3 C3A C4 C4A 178.4(8) . . . . ?
C3A C4 O4 C4' -6.7(10) . . . . ?
C4A C4 O4 C4' 173.4(6) . . . . ?
O4 C4 C4A C8A -178.6(6) . . . . ?
C3A C4 C4A C8A 1.4(10) . . . . ?
O4 C4 C4A C5 3.4(10) . . . . ?
C3A C4 C4A C5 -176.6(7) . . . . ?
C8A C4A C5 C6 2.6(10) . . . . ?
C4 C4A C5 C6 -179.5(7) . . . . ?
C8A C4A C5 C51 -178.4(6) . . . . ?
C4 C4A C5 C51 -0.5(11) . . . . ?
C6 C5 C51 C52 98.8(8) . . . . ?
C4A C5 C51 C52 -80.2(8) . . . . ?
C5 C51 C52 O52 -57.2(8) . . . . ?
C5 C51 C52 C53 -178.1(6) . . . . ?
C53 C52 O52 O52' -67.9(6) . . . . ?
C51 C52 O52 O52' 169.0(5) . . . . ?
O52 C52 C53 C54 143.0(7) . . . . ?
C51 C52 C53 C54 -98.7(9) . . . . ?
O52 C52 C53 C55 -37.7(9) . . . . ?
C51 C52 C53 C55 80.7(8) . . . . ?
C4A C5 C6 O6 -179.7(6) . . . . ?
C51 C5 C6 O6 1.3(10) . . . . ?
C4A C5 C6 C7 1.7(11) . . . . ?
C51 C5 C6 C7 -177.4(6) . . . . ?
C5 C6 O6 C6' 106.9(7) . . . . ?
C7 C6 O6 C6' -74.4(8) . . . . ?
C5 C6 C7 C8 -3.6(11) . . . . ?
O6 C6 C7 C8 177.7(6) . . . . ?
C5 C6 C7 O7 174.8(6) . . . . ?
O6 C6 C7 O7 -3.9(9) . . . . ?
C8 C7 O7 C7' 2.4(10) . . . . ?
C6 C7 O7 C7' -176.0(6) . . . . ?
O7 C7 C8 C8A -177.3(6) . . . . ?
C6 C7 C8 C8A 1.0(11) . . . . ?
C5 C4A C8A N9 176.2(6) . . . . ?
C4 C4A C8A N9 -2.0(10) . . . . ?
C5 C4A C8A C8 -5.1(10) . . . . ?
C4 C4A C8A C8 176.7(6) . . . . ?
C7 C8 C8A N9 -177.8(6) . . . . ?
C7 C8 C8A C4A 3.3(10) . . . . ?
C4A C8A N9 C9A 1.5(10) . . . . ?
C8 C8A N9 C9A -177.3(6) . . . . ?
C8A N9 C9A O1 -180.0(5) . . . . ?
C8A N9 C9A C3A -0.5(11) . . . . ?
C2 O1 C9A N9 179.6(6) . . . . ?
C2 O1 C9A C3A 0.0(7) . . . . ?
C4 C3A C9A N9 0.0(11) . . . . ?
C3 C3A C9A N9 -179.3(7) . . . . ?
C4 C3A C9A O1 179.6(6) . . . . ?
C3 C3A C9A O1 0.3(7) . . . . ?

loop_
_cod_related_entry_id
_cod_related_entry_database
_cod_related_entry_code
1 ChemSpider 21140964
